data_7235147
loop_
_publ_author_name
'K. S. Asha'
'Arthur C. Reber'
'N. Ahmed'
'R. Nath'
'Shiv N. Khanna'
'Sukhendu Mandal'

_publ_section_title
;
 The effect of substituted benzene dicarboxylic acid linkers on the
 optical band gap energy and magnetic coupling in manganese trimer metal
 organic frameworks
;
_journal_name_full 'Journal of Materials Chemistry C'
_journal_page_first 539
_journal_page_last 548
_journal_paper_doi 10.1039/C6TC03577A
_journal_volume 5
_journal_year 2017
_chemical_formula_sum 'C36 H34 F6 Mn3 N4 O16'
_chemical_formula_weight 1057.49
_space_group_IT_number 2
_space_group_name_Hall '-P 1'
_space_group_name_H-M_alt 'P -1'
_symmetry_cell_setting triclinic
_symmetry_space_group_name_H-M 'P -1'
_atom_sites_solution_hydrogens geom
_atom_sites_solution_primary direct
_atom_sites_solution_secondary difmap
_cell_angle_alpha 74.880(2)
_cell_angle_beta 88.8270(10)
_cell_angle_gamma 87.055(2)
_cell_formula_units_Z 2
_cell_length_a 9.8540(3)
_cell_length_b 12.8734(4)
_cell_length_c 16.6711(6)
_cell_measurement_reflns_used 10024
_cell_measurement_temperature 298(2)
_cell_measurement_theta_max 28.43
_cell_measurement_theta_min 1.27
_cell_volume 2038.84(12)
_computing_structure_refinement 'SHELXL-97 (Sheldrick, 2008)'
_diffrn_ambient_temperature 298(2)
_diffrn_measured_fraction_theta_full 0.976
_diffrn_measured_fraction_theta_max 0.976
_diffrn_measurement_device_type 'CCD area detector'
_diffrn_measurement_method 'phi and omega scans'
_diffrn_radiation_monochromator graphite
_diffrn_radiation_source 'fine-focus sealed tube'
_diffrn_radiation_type MoK\a
_diffrn_radiation_wavelength 0.71073
_diffrn_reflns_av_R_equivalents 0.0356
_diffrn_reflns_av_sigmaI/netI 0.0375
_diffrn_reflns_limit_h_max 13
_diffrn_reflns_limit_h_min -13
_diffrn_reflns_limit_k_max 17
_diffrn_reflns_limit_k_min -17
_diffrn_reflns_limit_l_max 22
_diffrn_reflns_limit_l_min -22
_diffrn_reflns_number 34869
_diffrn_reflns_theta_full 28.43
_diffrn_reflns_theta_max 28.43
_diffrn_reflns_theta_min 1.27
_exptl_absorpt_coefficient_mu 1.020
_exptl_absorpt_correction_T_max 0.9048
_exptl_absorpt_correction_T_min 0.8620
_exptl_absorpt_process_details SADABS
_exptl_crystal_colour colorless
_exptl_crystal_density_diffrn 1.723
_exptl_crystal_density_method 'not measured'
_exptl_crystal_description Block
_exptl_crystal_F_000 1070
_exptl_crystal_size_max 0.15
_exptl_crystal_size_mid 0.15
_exptl_crystal_size_min 0.10
_refine_diff_density_max 2.568
_refine_diff_density_min -0.872
_refine_diff_density_rms 0.138
_refine_ls_extinction_method none
_refine_ls_goodness_of_fit_ref 1.074
_refine_ls_hydrogen_treatment mixed
_refine_ls_matrix_type full
_refine_ls_number_parameters 589
_refine_ls_number_reflns 10024
_refine_ls_number_restraints 0
_refine_ls_restrained_S_all 1.074
_refine_ls_R_factor_all 0.0765
_refine_ls_R_factor_gt 0.0629
_refine_ls_shift/su_max 0.001
_refine_ls_shift/su_mean 0.000
_refine_ls_structure_factor_coef Fsqd
_refine_ls_weighting_details 'calc w=1/[\s^2^(Fo^2^)+(0.0909P)^2^+5.7591P] where P=(Fo^2^+2Fc^2^)/3'
_refine_ls_weighting_scheme calc
_refine_ls_wR_factor_gt 0.1654
_refine_ls_wR_factor_ref 0.1763
_reflns_number_gt 8215
_reflns_number_total 10024
_reflns_threshold_expression >2\s(I)
_cod_data_source_file J-Mater-Chem-C-2017-5-539.cif
_cod_data_source_block Compound2_F
_cod_depositor_comments
;
The following automatic conversions were performed:

data item '_symmetry_cell_setting' value 'Triclinic' was changed to
'triclinic' in accordance with the built-in table derived from the
CIF Core dictionary named 'cif_core.dic' version 2.4.5 last updated
on 2014-11-21.

Automatic conversion script
Id: cif_fix_values 6909 2019-04-08 15:41:33Z antanas 
;
_cod_original_sg_symbol_H-M P-1
_cod_database_code 7235147

loop_
_symmetry_equiv_pos_as_xyz
'x, y, z'
'-x, -y, -z'

loop_
_atom_site_label
_atom_site_type_symbol
_atom_site_fract_x
_atom_site_fract_y
_atom_site_fract_z
_atom_site_U_iso_or_equiv
_atom_site_adp_type
_atom_site_occupancy
_atom_site_symmetry_multiplicity
_atom_site_calc_flag
_atom_site_refinement_flags
_atom_site_disorder_assembly
_atom_site_disorder_group
Mn1 Mn 0.0000 0.0000 0.5000 0.01335(15) Uani 1 2 d S . .
Mn2 Mn -0.09391(5) 0.21232(4) 0.60358(3) 0.01441(13) Uani 1 1 d . . .
Mn3 Mn -0.55713(5) 0.29243(4) -0.10750(3) 0.01469(13) Uani 1 1 d . . .
Mn4 Mn -0.5000 0.5000 0.0000 0.01210(15) Uani 1 2 d S . .
O7 O -0.0480(3) 0.0521(2) 0.37174(15) 0.0250(6) Uani 1 1 d . . .
O13 O -0.7696(3) 0.3755(2) -0.13083(16) 0.0222(5) Uani 1 1 d . . .
O1 O 0.1328(3) 0.1322(2) 0.47915(17) 0.0237(5) Uani 1 1 d . . .
O2 O 0.0548(3) 0.2809(2) 0.51429(16) 0.0247(6) Uani 1 1 d . . .
O3 O -0.2240(3) 0.3481(3) 0.53190(18) 0.0332(7) Uani 1 1 d . . .
O4 O -0.1695(2) 0.1083(2) 0.52413(15) 0.0185(5) Uani 1 1 d . . .
O5 O -0.2982(3) 0.1300(2) 0.62861(16) 0.0216(5) Uani 1 1 d . . .
C18 C -0.3842(3) 0.0309(3) 0.4527(2) 0.0195(7) Uani 1 1 d . . .
H18 H -0.3069 0.0513 0.4208 0.023 Uiso 1 1 calc R . .
O6 O -0.0680(3) 0.2972(2) 0.69678(17) 0.0310(7) Uani 1 1 d . . .
O8 O -0.0085(3) -0.0820(2) 0.31039(15) 0.0210(5) Uani 1 1 d . . .
O9 O -0.3948(3) 0.2253(2) -0.02629(16) 0.0233(5) Uani 1 1 d . . .
O16 O -0.4525(3) 0.5563(2) -0.13038(15) 0.0229(5) Uani 1 1 d . . .
O14 O -0.4560(3) 0.4198(2) -0.19017(16) 0.0244(5) Uani 1 1 d . . .
O17 O -0.3516(3) 0.3710(2) 0.01628(16) 0.0205(5) Uani 1 1 d . . .
C32 C -0.8825(3) 0.4711(3) 0.0467(2) 0.0197(7) Uani 1 1 d . . .
H32 H -0.8040 0.4521 0.0782 0.024 Uiso 1 1 calc R . .
O15 O -0.6682(3) 0.1562(3) -0.02812(18) 0.0347(7) Uani 1 1 d . . .
O12 O -0.5510(3) 0.2182(2) -0.20731(17) 0.0276(6) Uani 1 1 d . . .
N5 N -0.5958(3) 0.2626(3) -0.3442(2) 0.0277(7) Uani 1 1 d . . .
C15 C -0.2808(3) 0.0962(3) 0.5652(2) 0.0174(6) Uani 1 1 d . . .
N1 N -0.0761(3) 0.2103(3) 0.8342(2) 0.0265(7) Uani 1 1 d . . .
O11 O -0.6520(2) 0.3939(2) -0.02521(15) 0.0177(5) Uani 1 1 d . . .
C31 C -0.8851(3) 0.4567(3) -0.0333(2) 0.0165(6) Uani 1 1 d . . .
C1 C 0.1239(3) 0.2305(3) 0.4692(2) 0.0181(6) Uani 1 1 d . . .
C9 C -0.1873(4) 0.4136(4) 0.4678(3) 0.0319(9) Uani 1 1 d . . .
H9 H -0.1233 0.4621 0.4728 0.038 Uiso 1 1 calc R . .
N2 N -0.2325(4) 0.4194(3) 0.3933(2) 0.0372(9) Uani 1 1 d . . .
C10 C -0.3303(9) 0.3461(7) 0.3806(4) 0.081(3) Uani 1 1 d . . .
H10A H -0.3517 0.3620 0.3226 0.121 Uiso 1 1 calc R . .
H10B H -0.4115 0.3538 0.4118 0.121 Uiso 1 1 calc R . .
H10C H -0.2930 0.2735 0.3990 0.121 Uiso 1 1 calc R . .
C11 C -0.1833(8) 0.4970(5) 0.3200(3) 0.0612(17) Uani 1 1 d . . .
H11A H -0.2283 0.4887 0.2716 0.092 Uiso 1 1 calc R . .
H11B H -0.0871 0.4848 0.3142 0.092 Uiso 1 1 calc R . .
H11C H -0.2021 0.5686 0.3257 0.092 Uiso 1 1 calc R . .
C16 C -0.3943(3) 0.0454(3) 0.5323(2) 0.0173(6) Uani 1 1 d . . .
C17 C -0.5110(4) 0.0138(3) 0.5795(2) 0.0207(7) Uani 1 1 d . . .
F5 F -0.5266(5) 0.0244(4) 0.6545(3) 0.0829(13) Uani 1 1 d . . .
C12 C -0.0239(4) 0.2765(3) 0.7688(2) 0.0255(8) Uani 1 1 d . . .
H12 H 0.0532 0.3111 0.7770 0.031 Uiso 1 1 calc R . .
C13 C -0.0151(5) 0.1932(4) 0.9157(3) 0.0360(10) Uani 1 1 d . . .
H13A H -0.0661 0.1426 0.9561 0.054 Uiso 1 1 calc R . .
H13B H -0.0159 0.2604 0.9306 0.054 Uiso 1 1 calc R . .
H13C H 0.0769 0.1655 0.9141 0.054 Uiso 1 1 calc R . .
C14 C -0.1921(5) 0.1472(5) 0.8291(3) 0.0452(13) Uani 1 1 d . . .
H14A H -0.2144 0.1041 0.8836 0.068 Uiso 1 1 calc R . .
H14B H -0.1702 0.1011 0.7933 0.068 Uiso 1 1 calc R . .
H14C H -0.2685 0.1947 0.8071 0.068 Uiso 1 1 calc R . .
C19 C -0.0519(3) 0.0100(3) 0.3119(2) 0.0181(6) Uani 1 1 d . . .
C2 C 0.2034(3) 0.2989(3) 0.3980(2) 0.0184(6) Uani 1 1 d . . .
C20 C -0.1200(4) 0.0784(3) 0.2343(2) 0.0191(7) Uani 1 1 d . . .
C25 C -0.1597(4) 0.0339(3) 0.1718(2) 0.0233(7) Uani 1 1 d . . .
H25 H -0.1394 -0.0387 0.1763 0.028 Uiso 1 1 calc R . .
C24 C -0.2297(4) 0.0958(3) 0.1022(2) 0.0235(7) Uani 1 1 d . . .
C23 C -0.2606(3) 0.2042(3) 0.0942(2) 0.0181(6) Uani 1 1 d . . .
C26 C -0.3418(3) 0.2735(3) 0.0221(2) 0.0166(6) Uani 1 1 d . . .
C30 C -0.7622(3) 0.4072(3) -0.0666(2) 0.0171(6) Uani 1 1 d . . .
C8 C 0.4270(3) 0.4873(3) 0.1879(2) 0.0172(6) Uani 1 1 d . . .
C5 C 0.3508(3) 0.4214(3) 0.2627(2) 0.0179(6) Uani 1 1 d . . .
C6 C 0.2673(4) 0.4716(3) 0.3101(2) 0.0253(8) Uani 1 1 d . . .
H6 H 0.2595 0.5465 0.2972 0.030 Uiso 1 1 calc R . .
C7 C 0.1945(4) 0.4109(3) 0.3776(2) 0.0261(8) Uani 1 1 d . . .
F3 F 0.1295(11) 0.4583(6) 0.4260(7) 0.181(4) Uani 1 1 d . . .
C3 C 0.2892(5) 0.2493(3) 0.3507(3) 0.0355(10) Uani 1 1 d . . .
H3 H 0.2986 0.1745 0.3641 0.043 Uiso 1 1 calc R . .
C4 C 0.3613(5) 0.3097(3) 0.2839(3) 0.0383(11) Uani 1 1 d . . .
F4 F 0.4666(6) 0.2576(4) 0.2550(3) 0.0906(15) Uani 1 1 d . . .
C33 C -0.9960(4) 0.5135(3) 0.0796(2) 0.0209(7) Uani 1 1 d . . .
F6 F -0.9864(5) 0.5235(4) 0.1559(3) 0.0815(13) Uani 1 1 d . . .
C27 C -0.6209(5) 0.1004(3) 0.0392(3) 0.0315(9) Uani 1 1 d . . .
H27 H -0.5492 0.0514 0.0370 0.038 Uiso 1 1 calc R . .
N4 N -0.6651(4) 0.1060(3) 0.1129(2) 0.0336(8) Uani 1 1 d . . .
C29 C -0.7711(8) 0.1838(6) 0.1223(4) 0.068(2) Uani 1 1 d . . .
H29A H -0.7897 0.1758 0.1803 0.102 Uiso 1 1 calc R . .
H29B H -0.8519 0.1720 0.0954 0.102 Uiso 1 1 calc R . .
H29C H -0.7422 0.2552 0.0974 0.102 Uiso 1 1 calc R . .
C28 C -0.5931(6) 0.0462(4) 0.1878(3) 0.0432(12) Uani 1 1 d . . .
H28A H -0.6388 0.0594 0.2359 0.065 Uiso 1 1 calc R . .
H28B H -0.5017 0.0693 0.1857 0.065 Uiso 1 1 calc R . .
H28C H -0.5914 -0.0295 0.1911 0.065 Uiso 1 1 calc R . .
C34 C -0.5189(4) 0.2614(3) -0.2812(2) 0.0238(7) Uani 1 1 d . . .
H34 H -0.4363 0.2943 -0.2916 0.029 Uiso 1 1 calc R . .
C35 C -0.7255(5) 0.2111(6) -0.3337(3) 0.0518(15) Uani 1 1 d . . .
H35A H -0.7665 0.2208 -0.3870 0.078 Uiso 1 1 calc R . .
H35B H -0.7845 0.2432 -0.2993 0.078 Uiso 1 1 calc R . .
H35C H -0.7110 0.1356 -0.3078 0.078 Uiso 1 1 calc R . .
C36 C -0.5550(5) 0.3133(4) -0.4295(3) 0.0345(10) Uani 1 1 d . . .
H36A H -0.6245 0.3059 -0.4669 0.052 Uiso 1 1 calc R . .
H36B H -0.4715 0.2791 -0.4424 0.052 Uiso 1 1 calc R . .
H36C H -0.5421 0.3884 -0.4355 0.052 Uiso 1 1 calc R . .
C22 C -0.2181(5) 0.2497(3) 0.1551(3) 0.0373(11) Uani 1 1 d . . .
H22 H -0.2365 0.3228 0.1499 0.045 Uiso 1 1 calc R . .
C21 C -0.1478(6) 0.1877(4) 0.2246(3) 0.0406(12) Uani 1 1 d . . .
F2 F -0.0686(12) 0.2442(6) 0.2632(6) 0.182(4) Uani 1 1 d . . .
F1 F -0.2417(6) 0.0515(4) 0.0410(3) 0.0980(16) Uani 1 1 d . . .

loop_
_atom_site_aniso_label
_atom_site_aniso_U_11
_atom_site_aniso_U_22
_atom_site_aniso_U_33
_atom_site_aniso_U_23
_atom_site_aniso_U_13
_atom_site_aniso_U_12
Mn1 0.0143(3) 0.0171(3) 0.0073(3) -0.0007(2) -0.0007(2) -0.0013(2)
Mn2 0.0144(2) 0.0183(3) 0.0090(2) -0.00092(18) -0.00051(17) -0.00055(18)
Mn3 0.0164(2) 0.0169(2) 0.0098(2) -0.00172(18) -0.00133(17) -0.00078(18)
Mn4 0.0131(3) 0.0142(3) 0.0080(3) -0.0013(2) -0.0005(2) -0.0002(2)
O7 0.0363(15) 0.0282(14) 0.0084(11) -0.0017(10) -0.0044(10) 0.0040(11)
O13 0.0190(12) 0.0327(14) 0.0168(12) -0.0100(10) -0.0010(9) -0.0003(10)
O1 0.0197(12) 0.0226(13) 0.0246(13) 0.0019(10) 0.0010(10) -0.0050(10)
O2 0.0226(13) 0.0343(15) 0.0160(12) -0.0038(11) 0.0066(10) -0.0069(11)
O3 0.0239(14) 0.0407(17) 0.0238(14) 0.0094(12) -0.0002(11) 0.0089(12)
O4 0.0144(11) 0.0248(12) 0.0159(11) -0.0045(10) -0.0006(9) -0.0013(9)
O5 0.0177(11) 0.0316(14) 0.0163(12) -0.0070(10) 0.0010(9) -0.0049(10)
C18 0.0135(14) 0.0289(18) 0.0148(15) -0.0034(13) 0.0008(11) -0.0026(13)
O6 0.0540(19) 0.0228(13) 0.0167(13) -0.0073(11) -0.0084(12) 0.0081(12)
O8 0.0255(13) 0.0210(12) 0.0139(11) -0.0002(9) -0.0061(9) 0.0044(10)
O9 0.0255(13) 0.0249(13) 0.0179(12) -0.0031(10) -0.0090(10) 0.0038(10)
O16 0.0338(14) 0.0219(12) 0.0113(11) -0.0012(9) 0.0045(10) -0.0037(10)
O14 0.0331(14) 0.0236(13) 0.0152(12) -0.0016(10) 0.0044(10) -0.0102(11)
O17 0.0190(12) 0.0186(12) 0.0202(12) 0.0009(10) -0.0022(9) 0.0034(9)
C32 0.0149(15) 0.0277(18) 0.0165(16) -0.0058(13) -0.0035(12) -0.0002(13)
O15 0.0398(17) 0.0408(17) 0.0195(14) 0.0020(12) 0.0005(12) -0.0175(14)
O12 0.0409(16) 0.0259(14) 0.0173(13) -0.0071(11) 0.0021(11) -0.0074(12)
N5 0.0205(15) 0.043(2) 0.0183(15) -0.0054(14) 0.0020(12) -0.0028(14)
C15 0.0150(14) 0.0197(16) 0.0151(15) -0.0001(12) -0.0043(12) 0.0006(12)
N1 0.0233(15) 0.0412(19) 0.0168(15) -0.0098(14) 0.0020(12) -0.0072(14)
O11 0.0135(11) 0.0218(12) 0.0173(12) -0.0042(9) -0.0013(9) -0.0013(9)
C31 0.0133(14) 0.0205(16) 0.0154(15) -0.0045(12) 0.0005(11) -0.0007(12)
C1 0.0143(14) 0.0247(17) 0.0128(15) 0.0004(12) 0.0011(11) -0.0058(12)
C9 0.029(2) 0.035(2) 0.024(2) 0.0056(16) -0.0021(15) -0.0001(16)
N2 0.043(2) 0.039(2) 0.0219(17) 0.0065(15) -0.0025(15) 0.0006(16)
C10 0.104(6) 0.108(6) 0.032(3) -0.013(3) -0.001(3) -0.053(5)
C11 0.086(5) 0.055(3) 0.027(3) 0.018(2) 0.005(3) -0.004(3)
C16 0.0128(14) 0.0212(16) 0.0170(16) -0.0028(13) -0.0026(12) -0.0008(12)
C17 0.0173(15) 0.0294(18) 0.0159(16) -0.0066(14) -0.0001(12) -0.0009(13)
F5 0.072(3) 0.125(4) 0.054(2) -0.025(2) 0.008(2) -0.024(3)
C12 0.036(2) 0.0269(19) 0.0144(16) -0.0074(14) 0.0005(14) -0.0011(15)
C13 0.035(2) 0.057(3) 0.0175(18) -0.0084(18) -0.0003(16) -0.017(2)
C14 0.030(2) 0.083(4) 0.030(2) -0.024(2) 0.0078(18) -0.026(2)
C19 0.0174(15) 0.0245(17) 0.0084(14) 0.0026(12) 0.0002(11) 0.0000(12)
C2 0.0184(15) 0.0227(17) 0.0127(15) -0.0019(12) 0.0039(12) -0.0039(12)
C20 0.0220(16) 0.0220(17) 0.0109(15) -0.0004(12) -0.0019(12) 0.0026(13)
C25 0.0332(19) 0.0162(16) 0.0187(17) -0.0021(13) -0.0080(14) 0.0065(14)
C24 0.0329(19) 0.0223(17) 0.0161(16) -0.0071(14) -0.0083(14) 0.0053(14)
C23 0.0190(15) 0.0201(16) 0.0122(15) 0.0005(12) -0.0036(12) 0.0032(12)
C26 0.0133(14) 0.0236(16) 0.0104(14) -0.0007(12) 0.0001(11) 0.0023(12)
C30 0.0141(14) 0.0206(16) 0.0151(15) -0.0017(12) 0.0025(11) -0.0024(12)
C8 0.0205(15) 0.0203(16) 0.0088(14) -0.0002(12) -0.0005(11) -0.0018(12)
C5 0.0198(15) 0.0207(16) 0.0123(15) -0.0018(12) 0.0026(12) -0.0047(12)
C6 0.033(2) 0.0166(16) 0.0252(19) -0.0035(14) 0.0132(15) -0.0040(14)
C7 0.033(2) 0.0236(18) 0.0222(18) -0.0077(15) 0.0137(15) -0.0064(15)
F3 0.207(9) 0.115(5) 0.228(10) -0.060(6) 0.090(8) -0.027(6)
C3 0.047(3) 0.0178(18) 0.039(2) -0.0030(17) 0.026(2) -0.0065(17)
C4 0.050(3) 0.023(2) 0.041(3) -0.0077(18) 0.031(2) -0.0067(18)
F4 0.104(4) 0.075(3) 0.087(3) -0.016(2) 0.032(3) 0.002(3)
C33 0.0173(16) 0.0292(18) 0.0169(16) -0.0067(14) -0.0018(12) -0.0012(13)
F6 0.068(3) 0.118(4) 0.063(3) -0.034(3) -0.005(2) 0.016(2)
C27 0.039(2) 0.028(2) 0.026(2) -0.0025(16) 0.0036(17) -0.0107(17)
N4 0.049(2) 0.0258(17) 0.0223(17) 0.0009(14) 0.0034(15) -0.0059(15)
C29 0.081(5) 0.076(4) 0.033(3) 0.003(3) 0.015(3) 0.028(4)
C28 0.067(3) 0.033(2) 0.025(2) 0.0024(18) -0.008(2) -0.010(2)
C34 0.0272(18) 0.0254(18) 0.0205(17) -0.0089(14) -0.0005(14) -0.0035(14)
C35 0.024(2) 0.092(5) 0.038(3) -0.012(3) -0.0017(19) -0.014(2)
C36 0.032(2) 0.051(3) 0.0172(18) -0.0042(17) 0.0015(15) 0.0045(19)
C22 0.061(3) 0.0198(18) 0.031(2) -0.0072(16) -0.026(2) 0.0126(18)
C21 0.071(3) 0.026(2) 0.027(2) -0.0103(17) -0.030(2) 0.012(2)
F2 0.264(12) 0.117(5) 0.172(8) -0.045(5) -0.115(8) 0.025(6)
F1 0.117(4) 0.092(3) 0.085(3) -0.024(3) -0.032(3) 0.012(3)

loop_
_atom_type_symbol
_atom_type_description
_atom_type_scat_dispersion_real
_atom_type_scat_dispersion_imag
_atom_type_scat_source
C C 0.0033 0.0016 'International Tables Vol C Tables 4.2.6.8 and 6.1.1.4'
H H 0.0000 0.0000 'International Tables Vol C Tables 4.2.6.8 and 6.1.1.4'
N N 0.0061 0.0033 'International Tables Vol C Tables 4.2.6.8 and 6.1.1.4'
O O 0.0106 0.0060 'International Tables Vol C Tables 4.2.6.8 and 6.1.1.4'
F F 0.0171 0.0103 'International Tables Vol C Tables 4.2.6.8 and 6.1.1.4'
Mn Mn 0.3368 0.7283 'International Tables Vol C Tables 4.2.6.8 and 6.1.1.4'

loop_
_geom_angle_atom_site_label_1
_geom_angle_atom_site_label_2
_geom_angle_atom_site_label_3
_geom_angle
_geom_angle_site_symmetry_1
_geom_angle_site_symmetry_3
O7 Mn1 O7 180.00(5) . 2_556
O7 Mn1 O1 87.41(11) . .
O7 Mn1 O1 92.59(11) 2_556 .
O7 Mn1 O1 92.59(11) . 2_556
O7 Mn1 O1 87.41(11) 2_556 2_556
O1 Mn1 O1 180.00(15) . 2_556
O7 Mn1 O4 88.34(10) . .
O7 Mn1 O4 91.66(10) 2_556 .
O1 Mn1 O4 89.15(10) . .
O1 Mn1 O4 90.85(10) 2_556 .
O7 Mn1 O4 91.66(10) . 2_556
O7 Mn1 O4 88.34(10) 2_556 2_556
O1 Mn1 O4 90.85(10) . 2_556
O1 Mn1 O4 89.15(10) 2_556 2_556
O4 Mn1 O4 180.00(12) . 2_556
O2 Mn2 O8 105.75(11) . 2_556
O2 Mn2 O6 101.51(12) . .
O8 Mn2 O6 84.27(10) 2_556 .
O2 Mn2 O3 83.04(11) . .
O8 Mn2 O3 170.31(11) 2_556 .
O6 Mn2 O3 90.02(12) . .
O2 Mn2 O4 92.83(10) . .
O8 Mn2 O4 94.51(10) 2_556 .
O6 Mn2 O4 165.40(11) . .
O3 Mn2 O4 89.03(11) . .
O2 Mn2 O5 146.97(10) . .
O8 Mn2 O5 91.93(10) 2_556 .
O6 Mn2 O5 107.95(12) . .
O3 Mn2 O5 82.35(11) . .
O4 Mn2 O5 57.50(9) . .
O2 Mn2 C15 120.16(11) . .
O8 Mn2 C15 95.47(10) 2_556 .
O6 Mn2 C15 136.38(12) . .
O3 Mn2 C15 83.24(12) . .
O4 Mn2 C15 29.14(10) . .
O5 Mn2 C15 28.46(10) . .
O9 Mn3 O12 108.53(11) . .
O9 Mn3 O14 99.30(11) . .
O12 Mn3 O14 85.68(11) . .
O9 Mn3 O15 83.22(11) . .
O12 Mn3 O15 90.89(12) . .
O14 Mn3 O15 176.25(11) . .
O9 Mn3 O11 95.30(10) . .
O12 Mn3 O11 155.52(11) . .
O14 Mn3 O11 96.16(10) . .
O15 Mn3 O11 86.33(11) . .
O9 Mn3 O13 150.49(10) . .
O12 Mn3 O13 98.17(11) . .
O14 Mn3 O13 94.91(11) . .
O15 Mn3 O13 84.06(11) . .
O11 Mn3 O13 57.35(9) . .
O9 Mn3 C30 123.17(11) . .
O12 Mn3 C30 126.41(12) . .
O14 Mn3 C30 98.19(11) . .
O15 Mn3 C30 82.62(12) . .
O11 Mn3 C30 29.13(10) . .
O13 Mn3 C30 28.34(10) . .
O17 Mn4 O17 180.00(10) 2_465 .
O17 Mn4 O16 92.05(10) 2_465 2_465
O17 Mn4 O16 87.95(10) . 2_465
O17 Mn4 O16 87.95(10) 2_465 .
O17 Mn4 O16 92.05(10) . .
O16 Mn4 O16 180.0 2_465 .
O17 Mn4 O11 89.33(9) 2_465 2_465
O17 Mn4 O11 90.67(9) . 2_465
O16 Mn4 O11 91.32(10) 2_465 2_465
O16 Mn4 O11 88.68(10) . 2_465
O17 Mn4 O11 90.67(9) 2_465 .
O17 Mn4 O11 89.33(9) . .
O16 Mn4 O11 88.68(10) 2_465 .
O16 Mn4 O11 91.32(10) . .
O11 Mn4 O11 180.00(12) 2_465 .
C19 O7 Mn1 136.7(2) . .
C30 O13 Mn3 90.7(2) . .
C1 O1 Mn1 138.4(2) . .
C1 O2 Mn2 125.1(2) . .
C9 O3 Mn2 124.2(3) . .
C15 O4 Mn1 135.7(2) . .
C15 O4 Mn2 90.7(2) . .
Mn1 O4 Mn2 109.43(10) . .
C15 O5 Mn2 90.0(2) . .
C16 C18 C17 120.4(3) . 2_456
C16 C18 H18 119.8 . .
C17 C18 H18 119.8 2_456 .
C12 O6 Mn2 137.3(3) . .
C19 O8 Mn2 134.8(2) . 2_556
C26 O9 Mn3 123.8(2) . .
C8 O16 Mn4 135.3(2) 2_565 .
C8 O14 Mn3 134.2(2) 2_565 .
C26 O17 Mn4 140.7(2) . .
C33 C32 C31 120.5(3) . .
C33 C32 H32 119.7 . .
C31 C32 H32 119.7 . .
C27 O15 Mn3 121.7(3) . .
C34 O12 Mn3 126.3(3) . .
C34 N5 C35 122.0(4) . .
C34 N5 C36 121.8(4) . .
C35 N5 C36 116.2(4) . .
O5 C15 O4 121.4(3) . .
O5 C15 C16 120.5(3) . .
O4 C15 C16 118.0(3) . .
O5 C15 Mn2 61.54(18) . .
O4 C15 Mn2 60.20(18) . .
C16 C15 Mn2 170.8(2) . .
C12 N1 C14 122.5(4) . .
C12 N1 C13 120.6(4) . .
C14 N1 C13 116.8(4) . .
C30 O11 Mn4 135.5(2) . .
C30 O11 Mn3 90.4(2) . .
Mn4 O11 Mn3 109.35(10) . .
C32 C31 C33 118.6(3) . 2_365
C32 C31 C30 119.5(3) . .
C33 C31 C30 121.8(3) 2_365 .
O1 C1 O2 126.2(3) . .
O1 C1 C2 117.5(3) . .
O2 C1 C2 116.3(3) . .
O3 C9 N2 124.5(5) . .
O3 C9 H9 117.7 . .
N2 C9 H9 117.7 . .
C9 N2 C10 120.8(4) . .
C9 N2 C11 121.9(5) . .
C10 N2 C11 117.2(5) . .
N2 C10 H10A 109.5 . .
N2 C10 H10B 109.5 . .
H10A C10 H10B 109.5 . .
N2 C10 H10C 109.5 . .
H10A C10 H10C 109.5 . .
H10B C10 H10C 109.5 . .
N2 C11 H11A 109.5 . .
N2 C11 H11B 109.5 . .
H11A C11 H11B 109.5 . .
N2 C11 H11C 109.5 . .
H11A C11 H11C 109.5 . .
H11B C11 H11C 109.5 . .
C18 C16 C17 118.9(3) . .
C18 C16 C15 119.5(3) . .
C17 C16 C15 121.6(3) . .
F5 C17 C18 117.3(4) . 2_456
F5 C17 C16 122.1(4) . .
C18 C17 C16 120.7(3) 2_456 .
O6 C12 N1 125.9(4) . .
O6 C12 H12 117.1 . .
N1 C12 H12 117.1 . .
N1 C13 H13A 109.5 . .
N1 C13 H13B 109.5 . .
H13A C13 H13B 109.5 . .
N1 C13 H13C 109.5 . .
H13A C13 H13C 109.5 . .
H13B C13 H13C 109.5 . .
N1 C14 H14A 109.5 . .
N1 C14 H14B 109.5 . .
H14A C14 H14B 109.5 . .
N1 C14 H14C 109.5 . .
H14A C14 H14C 109.5 . .
H14B C14 H14C 109.5 . .
O8 C19 O7 127.1(3) . .
O8 C19 C20 117.0(3) . .
O7 C19 C20 115.8(3) . .
C3 C2 C7 118.0(3) . .
C3 C2 C1 119.4(3) . .
C7 C2 C1 122.6(3) . .
C25 C20 C21 118.0(3) . .
C25 C20 C19 121.4(3) . .
C21 C20 C19 120.6(3) . .
C20 C25 C24 121.4(3) . .
C20 C25 H25 119.3 . .
C24 C25 H25 119.3 . .
F1 C24 C23 122.5(4) . .
F1 C24 C25 116.3(4) . .
C23 C24 C25 120.2(3) . .
C22 C23 C24 118.7(3) . .
C22 C23 C26 119.0(3) . .
C24 C23 C26 122.2(3) . .
O17 C26 O9 126.2(3) . .
O17 C26 C23 116.9(3) . .
O9 C26 C23 116.8(3) . .
O13 C30 O11 121.0(3) . .
O13 C30 C31 120.6(3) . .
O11 C30 C31 118.3(3) . .
O13 C30 Mn3 60.91(18) . .
O11 C30 Mn3 60.47(17) . .
C31 C30 Mn3 171.0(2) . .
O16 C8 O14 126.9(3) 2_565 2_565
O16 C8 C5 116.5(3) 2_565 .
O14 C8 C5 116.6(3) 2_565 .
C6 C5 C4 118.5(3) . .
C6 C5 C8 120.6(3) . .
C4 C5 C8 120.9(3) . .
C5 C6 C7 120.5(3) . .
C5 C6 H6 119.7 . .
C7 C6 H6 119.7 . .
F3 C7 C2 119.0(5) . .
F3 C7 C6 119.6(5) . .
C2 C7 C6 121.0(3) . .
C4 C3 C2 120.9(4) . .
C4 C3 H3 119.5 . .
C2 C3 H3 119.5 . .
F4 C4 C3 116.4(4) . .
F4 C4 C5 120.3(4) . .
C3 C4 C5 121.1(4) . .
F6 C33 C32 117.0(3) . .
F6 C33 C31 122.2(4) . 2_365
C32 C33 C31 120.8(3) . 2_365
O15 C27 N4 124.8(5) . .
O15 C27 H27 117.6 . .
N4 C27 H27 117.6 . .
C27 N4 C29 121.4(4) . .
C27 N4 C28 120.5(4) . .
C29 N4 C28 117.4(4) . .
N4 C29 H29A 109.5 . .
N4 C29 H29B 109.5 . .
H29A C29 H29B 109.5 . .
N4 C29 H29C 109.5 . .
H29A C29 H29C 109.5 . .
H29B C29 H29C 109.5 . .
N4 C28 H28A 109.5 . .
N4 C28 H28B 109.5 . .
H28A C28 H28B 109.5 . .
N4 C28 H28C 109.5 . .
H28A C28 H28C 109.5 . .
H28B C28 H28C 109.5 . .
O12 C34 N5 123.3(4) . .
O12 C34 H34 118.4 . .
N5 C34 H34 118.4 . .
N5 C35 H35A 109.5 . .
N5 C35 H35B 109.5 . .
H35A C35 H35B 109.5 . .
N5 C35 H35C 109.5 . .
H35A C35 H35C 109.5 . .
H35B C35 H35C 109.5 . .
N5 C36 H36A 109.5 . .
N5 C36 H36B 109.5 . .
H36A C36 H36B 109.5 . .
N5 C36 H36C 109.5 . .
H36A C36 H36C 109.5 . .
H36B C36 H36C 109.5 . .
C23 C22 C21 121.0(4) . .
C23 C22 H22 119.5 . .
C21 C22 H22 119.5 . .
F2 C21 C20 120.1(5) . .
F2 C21 C22 115.1(5) . .
C20 C21 C22 120.6(4) . .

loop_
_geom_bond_atom_site_label_1
_geom_bond_atom_site_label_2
_geom_bond_distance
_geom_bond_site_symmetry_2
Mn1 O7 2.123(2) .
Mn1 O7 2.123(2) 2_556
Mn1 O1 2.153(3) .
Mn1 O1 2.153(3) 2_556
Mn1 O4 2.218(2) .
Mn1 O4 2.218(2) 2_556
Mn2 O2 2.121(3) .
Mn2 O8 2.126(2) 2_556
Mn2 O6 2.146(3) .
Mn2 O3 2.206(3) .
Mn2 O4 2.274(3) .
Mn2 O5 2.303(3) .
Mn2 C15 2.620(3) .
Mn3 O9 2.115(3) .
Mn3 O12 2.123(3) .
Mn3 O14 2.124(3) .
Mn3 O15 2.226(3) .
Mn3 O11 2.284(3) .
Mn3 O13 2.294(3) .
Mn3 C30 2.625(3) .
Mn4 O17 2.122(2) 2_465
Mn4 O17 2.122(2) .
Mn4 O16 2.154(2) 2_465
Mn4 O16 2.154(2) .
Mn4 O11 2.196(2) 2_465
Mn4 O11 2.196(2) .
O7 C19 1.256(4) .
O13 C30 1.246(4) .
O1 C1 1.231(5) .
O2 C1 1.280(5) .
O3 C9 1.237(5) .
O4 C15 1.276(4) .
O5 C15 1.249(4) .
C18 C16 1.388(5) .
C18 C17 1.390(5) 2_456
C18 H18 0.9300 .
O6 C12 1.243(5) .
O8 C19 1.245(4) .
O8 Mn2 2.126(2) 2_556
O9 C26 1.273(4) .
O16 C8 1.247(4) 2_565
O14 C8 1.254(4) 2_565
O17 C26 1.232(4) .
C32 C33 1.385(5) .
C32 C31 1.394(5) .
C32 H32 0.9300 .
O15 C27 1.248(5) .
O12 C34 1.254(5) .
N5 C34 1.303(5) .
N5 C35 1.456(6) .
N5 C36 1.460(5) .
C15 C16 1.506(5) .
N1 C12 1.311(5) .
N1 C14 1.452(6) .
N1 C13 1.455(5) .
O11 C30 1.278(4) .
C31 C33 1.397(5) 2_365
C31 C30 1.503(5) .
C1 C2 1.512(5) .
C9 N2 1.311(6) .
C9 H9 0.9300 .
N2 C10 1.439(8) .
N2 C11 1.454(6) .
C10 H10A 0.9600 .
C10 H10B 0.9600 .
C10 H10C 0.9600 .
C11 H11A 0.9600 .
C11 H11B 0.9600 .
C11 H11C 0.9600 .
C16 C17 1.397(5) .
C17 F5 1.299(5) .
C17 C18 1.390(5) 2_456
C12 H12 0.9300 .
C13 H13A 0.9600 .
C13 H13B 0.9600 .
C13 H13C 0.9600 .
C14 H14A 0.9600 .
C14 H14B 0.9600 .
C14 H14C 0.9600 .
C19 C20 1.510(4) .
C2 C3 1.388(5) .
C2 C7 1.391(5) .
C20 C25 1.383(5) .
C20 C21 1.388(5) .
C25 C24 1.397(5) .
C25 H25 0.9300 .
C24 F1 1.302(6) .
C24 C23 1.385(5) .
C23 C22 1.379(5) .
C23 C26 1.513(4) .
C8 O16 1.247(4) 2_565
C8 O14 1.254(4) 2_565
C8 C5 1.521(4) .
C5 C6 1.380(5) .
C5 C4 1.388(5) .
C6 C7 1.398(5) .
C6 H6 0.9300 .
C7 F3 1.277(9) .
C3 C4 1.387(5) .
C3 H3 0.9300 .
C4 F4 1.354(6) .
C33 F6 1.318(5) .
C33 C31 1.397(5) 2_365
C27 N4 1.315(6) .
C27 H27 0.9300 .
N4 C29 1.444(7) .
N4 C28 1.461(6) .
C29 H29A 0.9600 .
C29 H29B 0.9600 .
C29 H29C 0.9600 .
C28 H28A 0.9600 .
C28 H28B 0.9600 .
C28 H28C 0.9600 .
C34 H34 0.9300 .
C35 H35A 0.9600 .
C35 H35B 0.9600 .
C35 H35C 0.9600 .
C36 H36A 0.9600 .
C36 H36B 0.9600 .
C36 H36C 0.9600 .
C22 C21 1.398(5) .
C22 H22 0.9300 .
C21 F2 1.369(9) .
